data_7134538
loop_
_publ_author_name
'Sau, Subham'
'Das, Krishna Mohan'
'Thakur, Arunabha'

_publ_section_title
;
 Visible-light triggered Cu-catalyzed C--H bond activation to afford
 isocoumarin and isoquinolinone scaffolds at room temperature
;
_journal_issue 49
_journal_name_full 'Chemical Communications'
_journal_page_first 8851
_journal_page_last 8854
_journal_paper_doi 10.1039/D5CC01651G
_journal_volume 61
_journal_year 2025
_chemical_formula_moiety 'C2 H6 O S, C19 H11 N5 O3'
_chemical_formula_sum 'C21 H17 N5 O4 S'
_chemical_formula_weight 435.46
_chemical_name_systematic Photon
_space_group_crystal_system triclinic
_space_group_IT_number 2
_space_group_name_Hall '-P 1'
_space_group_name_H-M_alt 'P -1'
_atom_sites_solution_hydrogens mixed
_atom_sites_solution_primary iterative
_audit_creation_date 2025-03-20
_audit_creation_method
;
Olex2 1.5
(compiled 2024.02.16 svn.r378c4104 for OlexSys, GUI svn.r6928)
;
_audit_update_record
;
2025-03-20 deposited with the CCDC.	2025-05-06 downloaded from the CCDC.
;
_cell_angle_alpha 94.493(3)
_cell_angle_beta 102.417(2)
_cell_angle_gamma 97.971(3)
_cell_formula_units_Z 2
_cell_length_a 7.5805(6)
_cell_length_b 8.7953(7)
_cell_length_c 15.9373(12)
_cell_measurement_reflns_used 9936
_cell_measurement_temperature 273.15
_cell_measurement_theta_max 25.20
_cell_measurement_theta_min 2.35
_cell_volume 1021.26(14)
_computing_cell_refinement 'SAINT V8.38A (Bruker, 2018)'
_computing_data_reduction 'SAINT V8.38A (Bruker, 2018)'
_computing_molecular_graphics 'Olex2 1.5 (Dolomanov et al., 2009)'
_computing_publication_material 'Olex2 1.5 (Dolomanov et al., 2009)'
_computing_structure_refinement 'XL  (Sheldrick, 2008)'
_computing_structure_solution 'olex2.solve 1.5 (Bourhis et al., 2015)'
_diffrn_ambient_temperature 273.15
_diffrn_measured_fraction_theta_full 0.998
_diffrn_measured_fraction_theta_max 0.997
_diffrn_measurement_device_type 'Bruker APEX-II CCD'
_diffrn_measurement_method '\f and \w scans'
_diffrn_radiation_type MoK\a
_diffrn_radiation_wavelength 0.71073
_diffrn_reflns_av_R_equivalents 0.0559
_diffrn_reflns_av_unetI/netI 0.0280
_diffrn_reflns_Laue_measured_fraction_full 0.998
_diffrn_reflns_Laue_measured_fraction_max 0.997
_diffrn_reflns_limit_h_max 9
_diffrn_reflns_limit_h_min -9
_diffrn_reflns_limit_k_max 11
_diffrn_reflns_limit_k_min -11
_diffrn_reflns_limit_l_max 20
_diffrn_reflns_limit_l_min -20
_diffrn_reflns_number 42990
_diffrn_reflns_point_group_measured_fraction_full 0.998
_diffrn_reflns_point_group_measured_fraction_max 0.997
_diffrn_reflns_theta_full 25.242
_diffrn_reflns_theta_max 27.121
_diffrn_reflns_theta_min 3.331
_diffrn_source_current 0.95
_diffrn_source_power 0.0475
_diffrn_source_voltage 50.0
_diffrn_standards_number 0
_exptl_absorpt_coefficient_mu 0.198
_exptl_absorpt_correction_T_max 0.7455
_exptl_absorpt_correction_T_min 0.6778
_exptl_absorpt_correction_type none
_exptl_absorpt_process_details
;
SADABS-2016/2 (Bruker,2016/2) was used for absorption correction.
wR2(int) was 0.1478 before and 0.0594 after correction.
The Ratio of minimum to maximum transmission is 0.9092.
The \l/2 correction factor is Not present.
;
_exptl_crystal_colour 'clear dark pink'
_exptl_crystal_colour_lustre clear
_exptl_crystal_colour_modifier dark
_exptl_crystal_colour_primary pink
_exptl_crystal_density_diffrn 1.416
_exptl_crystal_description block
_exptl_crystal_F_000 452
_exptl_crystal_size_max 0.34
_exptl_crystal_size_mid 0.25
_exptl_crystal_size_min 0.25
_refine_diff_density_max 0.955
_refine_diff_density_min -0.335
_refine_diff_density_rms 0.081
_refine_ls_extinction_method none
_refine_ls_goodness_of_fit_ref 1.573
_refine_ls_hydrogen_treatment mixed
_refine_ls_matrix_type full
_refine_ls_number_parameters 288
_refine_ls_number_reflns 4498
_refine_ls_number_restraints 0
_refine_ls_restrained_S_all 1.573
_refine_ls_R_factor_all 0.1775
_refine_ls_R_factor_gt 0.1231
_refine_ls_shift/su_max 0.000
_refine_ls_shift/su_mean 0.000
_refine_ls_structure_factor_coef Fsqd
_refine_ls_weighting_details 'w=1/[\s^2^(Fo^2^)+(0.2000P)^2^] where P=(Fo^2^+2Fc^2^)/3'
_refine_ls_weighting_scheme calc
_refine_ls_wR_factor_gt 0.3678
_refine_ls_wR_factor_ref 0.4441
_reflns_Friedel_coverage 0.000
_reflns_number_gt 2165
_reflns_number_total 4498
_reflns_threshold_expression 'I > 2\s(I)'
_cod_data_source_file d5cc01651g2.cif
_cod_data_source_block at_ss_27_0m_a
_cod_depositor_comments 'Adding full bibliography for 7134537--7134538.cif.'
_cod_database_code 7134538
_shelx_shelxl_version_number 2016/6
_shelx_space_group_comment
;
The symmetry employed for this shelxl refinement is uniquely defined
by the following loop, which should always be used as a source of
symmetry information in preference to the above space-group names.
They are only intended as comments.
;
_shelx_estimated_absorpt_t_max 0.952
_shelx_estimated_absorpt_t_min 0.936
_olex2_refinement_description
;
1.a Aromatic/amide H refined with riding coordinates:
 C6(H6), C5(H5), C19(H19), C27(H27), C20(H20), C21(H21), C25(H25), C26(H26)
1.b X=CH2 refined with riding coordinates:
 N14(H14A,H14B)
1.c Idealised Me refined as rotating group:
 C30(H30A,H30B,H30C), C31(H31A,H31B,H31C)
;
_olex2_submission_special_instructions 'No special instructions were received'

loop_
_space_group_symop_operation_xyz
'x, y, z'
'-x, -y, -z'

loop_
_atom_site_label
_atom_site_type_symbol
_atom_site_fract_x
_atom_site_fract_y
_atom_site_fract_z
_atom_site_U_iso_or_equiv
_atom_site_adp_type
_atom_site_occupancy
_atom_site_site_symmetry_order
_atom_site_calc_flag
_atom_site_refinement_flags_posn
_atom_site_refinement_flags_adp
_atom_site_refinement_flags_occupancy
_atom_site_disorder_assembly
_atom_site_disorder_group
S29 S 0.1182(2) -0.17268(19) 0.82169(8) 0.1317(17) Uani 1 1 d . . . . .
O17 O 0.6051(4) 0.5777(4) 0.7833(2) 0.1175(18) Uani 1 1 d . . . . .
N15 N 0.4335(4) 0.3462(4) 0.72475(19) 0.0888(18) Uani 1 1 d . . . . .
N14 N 0.2614(5) 0.1059(4) 0.6692(2) 0.1018(18) Uani 1 1 d . . . . .
H14A H 0.301067 0.073576 0.718260 0.122 Uiso 1 1 calc R U . . .
H14B H 0.187442 0.044065 0.628163 0.122 Uiso 1 1 calc R U . . .
N2 N 0.2544(5) 0.7492(5) 0.4056(3) 0.1032(18) Uani 1 1 d . . . . .
O3 O 0.1519(6) 0.6669(5) 0.3460(2) 0.143(2) Uani 1 1 d . . . . .
O1 O 0.3124(6) 0.8834(4) 0.3998(3) 0.144(2) Uani 1 1 d . . . . .
O28 O 0.2926(5) -0.0885(5) 0.8060(2) 0.144(2) Uani 1 1 d . . . . .
N24 N 0.2337(6) 0.3835(5) 0.8473(3) 0.1133(19) Uani 1 1 d . . . . .
N12 N 0.0362(6) 0.1414(5) 0.4513(2) 0.113(2) Uani 1 1 d . . . . .
C10 C 0.2538(5) 0.3110(4) 0.5793(2) 0.0832(18) Uani 1 1 d . . . . .
C8 C 0.3112(5) 0.4694(4) 0.5701(2) 0.0805(17) Uani 1 1 d . . . . .
C9 C 0.2530(6) 0.5335(5) 0.4925(3) 0.0872(18) Uani 1 1 d . . . . .
C11 C 0.1342(6) 0.2153(5) 0.5095(3) 0.0908(19) Uani 1 1 d . . . . .
C13 C 0.3139(5) 0.2497(5) 0.6569(2) 0.0839(18) Uani 1 1 d . . . . .
C7 C 0.4305(5) 0.5650(5) 0.6395(2) 0.0888(18) Uani 1 1 d . . . . .
C4 C 0.3132(6) 0.6857(5) 0.4879(3) 0.0900(19) Uani 1 1 d . . . . .
C23 C 0.3821(6) 0.3122(5) 0.8691(3) 0.0954(19) Uani 1 1 d . . . . .
C18 C 0.4870(6) 0.2876(5) 0.8079(2) 0.0919(19) Uani 1 1 d . . . . .
C16 C 0.4973(6) 0.5020(5) 0.7207(3) 0.0938(19) Uani 1 1 d . . . . .
C22 C 0.4380(7) 0.2584(6) 0.9513(3) 0.108(2) Uani 1 1 d . . . . .
C6 C 0.4831(7) 0.7222(5) 0.6328(3) 0.107(2) Uani 1 1 d . . . . .
H6 H 0.556798 0.785236 0.680631 0.128 Uiso 1 1 calc R U . . .
C5 C 0.4285(7) 0.7838(5) 0.5580(3) 0.106(2) Uani 1 1 d . . . . .
H5 H 0.466040 0.887373 0.553228 0.127 Uiso 1 1 calc R U . . .
C19 C 0.6338(7) 0.2174(7) 0.8250(3) 0.121(2) Uani 1 1 d . . . . .
H19 H 0.701161 0.203780 0.783346 0.145 Uiso 1 1 calc R U . . .
C27 C 0.3331(11) 0.2871(8) 1.0114(4) 0.144(3) Uani 1 1 d . . . . .
H27 H 0.366639 0.257538 1.066605 0.173 Uiso 1 1 calc R U . . .
C20 C 0.6871(9) 0.1631(9) 0.9078(4) 0.142(3) Uani 1 1 d . . . . .
H20 H 0.788868 0.113469 0.919887 0.171 Uiso 1 1 calc R U . . .
C21 C 0.5908(9) 0.1837(8) 0.9673(4) 0.134(3) Uani 1 1 d . . . . .
H21 H 0.626071 0.147584 1.020705 0.161 Uiso 1 1 calc R U . . .
C30 C -0.0508(9) -0.0592(9) 0.7824(5) 0.156(3) Uani 1 1 d . . . . .
H30A H -0.011866 0.045379 0.808794 0.233 Uiso 1 1 calc R U . . .
H30B H -0.163933 -0.100108 0.796187 0.233 Uiso 1 1 calc R U . . .
H30C H -0.068168 -0.061462 0.720779 0.233 Uiso 1 1 calc R U . . .
C31 C 0.0425(8) -0.3284(7) 0.7390(4) 0.137(2) Uani 1 1 d . . . . .
H31A H 0.056627 -0.293682 0.684805 0.206 Uiso 1 1 calc R U . . .
H31B H -0.084089 -0.367097 0.735174 0.206 Uiso 1 1 calc R U . . .
H31C H 0.113849 -0.409242 0.751897 0.206 Uiso 1 1 calc R U . . .
C25 C 0.1410(10) 0.4019(8) 0.9072(5) 0.153(3) Uani 1 1 d . . . . .
H25 H 0.037466 0.448976 0.893569 0.184 Uiso 1 1 calc R U . . .
C26 C 0.1879(15) 0.3550(10) 0.9912(6) 0.176(4) Uani 1 1 d . . . . .
H26 H 0.117535 0.371864 1.031156 0.211 Uiso 1 1 calc R U . . .
H9 H 0.171(5) 0.460(5) 0.439(3) 0.103(12) Uiso 1 1 d . . . . .

loop_
_atom_site_aniso_label
_atom_site_aniso_U_11
_atom_site_aniso_U_22
_atom_site_aniso_U_33
_atom_site_aniso_U_23
_atom_site_aniso_U_13
_atom_site_aniso_U_12
S29 0.1415(19) 0.143(2) 0.0912(17) 0.0324(9) -0.0019(8) -0.0101(10)
O17 0.128(3) 0.111(3) 0.090(2) -0.0042(17) 0.0015(17) -0.0160(19)
N15 0.094(2) 0.092(3) 0.073(2) 0.0098(16) 0.0095(15) 0.0009(17)
N14 0.125(3) 0.087(3) 0.076(2) 0.0174(17) -0.0002(18) -0.0072(19)
N2 0.121(3) 0.086(3) 0.103(3) 0.023(2) 0.027(2) 0.008(2)
O3 0.184(4) 0.112(3) 0.103(3) 0.035(2) -0.011(2) -0.026(3)
O1 0.201(4) 0.090(3) 0.125(3) 0.040(2) 0.013(3) -0.006(2)
O28 0.130(3) 0.142(4) 0.134(3) 0.051(3) -0.014(2) -0.021(2)
N24 0.139(3) 0.098(3) 0.112(3) 0.022(2) 0.045(2) 0.016(2)
N12 0.138(3) 0.096(3) 0.080(3) 0.0198(19) -0.008(2) -0.015(2)
C10 0.099(3) 0.076(3) 0.066(2) 0.0063(17) 0.0093(18) -0.0001(19)
C8 0.089(3) 0.076(3) 0.073(3) 0.0057(17) 0.0192(18) 0.0036(18)
C9 0.097(3) 0.085(3) 0.077(3) 0.0094(19) 0.0208(19) 0.006(2)
C11 0.104(3) 0.082(3) 0.078(3) 0.021(2) 0.009(2) -0.002(2)
C13 0.091(3) 0.085(3) 0.071(3) 0.0103(18) 0.0133(17) 0.0037(19)
C7 0.103(3) 0.083(3) 0.076(3) 0.0005(19) 0.023(2) -0.002(2)
C4 0.106(3) 0.079(3) 0.084(3) 0.008(2) 0.027(2) 0.004(2)
C23 0.118(3) 0.086(3) 0.076(3) 0.009(2) 0.017(2) 0.000(2)
C18 0.097(3) 0.094(3) 0.075(3) 0.010(2) 0.0054(19) 0.002(2)
C16 0.099(3) 0.094(3) 0.079(3) 0.003(2) 0.015(2) -0.004(2)
C22 0.133(4) 0.103(4) 0.072(3) 0.005(2) 0.007(2) -0.006(3)
C6 0.130(3) 0.085(3) 0.092(3) -0.002(2) 0.017(2) -0.010(2)
C5 0.132(4) 0.077(3) 0.100(3) 0.008(2) 0.022(3) -0.008(2)
C19 0.111(3) 0.155(5) 0.093(3) 0.024(3) 0.012(2) 0.024(3)
C27 0.216(7) 0.126(5) 0.087(4) 0.009(3) 0.054(4) -0.011(5)
C20 0.123(4) 0.194(7) 0.103(4) 0.044(4) -0.005(3) 0.037(4)
C21 0.137(4) 0.165(6) 0.079(3) 0.032(3) -0.009(3) -0.010(4)
C30 0.150(5) 0.151(6) 0.162(6) 0.007(4) 0.031(4) 0.025(4)
C31 0.140(4) 0.118(4) 0.138(5) 0.017(3) 0.009(3) 0.000(3)
C25 0.188(6) 0.144(6) 0.161(6) 0.037(4) 0.097(5) 0.040(5)
C26 0.250(9) 0.162(7) 0.164(7) 0.039(5) 0.127(7) 0.063(7)

loop_
_atom_type_symbol
_atom_type_description
_atom_type_scat_dispersion_real
_atom_type_scat_dispersion_imag
_atom_type_scat_source
C C 0.0033 0.0016 'International Tables Vol C Tables 4.2.6.8 and 6.1.1.4'
H H 0.0000 0.0000 'International Tables Vol C Tables 4.2.6.8 and 6.1.1.4'
N N 0.0061 0.0033 'International Tables Vol C Tables 4.2.6.8 and 6.1.1.4'
O O 0.0106 0.0060 'International Tables Vol C Tables 4.2.6.8 and 6.1.1.4'
S S 0.1246 0.1234 'International Tables Vol C Tables 4.2.6.8 and 6.1.1.4'

loop_
_geom_angle_atom_site_label_1
_geom_angle_atom_site_label_2
_geom_angle_atom_site_label_3
_geom_angle
_geom_angle_site_symmetry_1
_geom_angle_site_symmetry_3
_geom_angle_publ_flag
O28 S29 C30 104.9(3) . . ?
O28 S29 C31 106.2(3) . . ?
C31 S29 C30 96.9(3) . . ?
C13 N15 C18 119.0(3) . . ?
C13 N15 C16 124.1(3) . . ?
C16 N15 C18 116.7(3) . . ?
H14A N14 H14B 120.0 . . ?
C13 N14 H14A 120.0 . . ?
C13 N14 H14B 120.0 . . ?
O3 N2 O1 122.1(4) . . ?
O3 N2 C4 119.1(4) . . ?
O1 N2 C4 118.8(4) . . ?
C25 N24 C23 116.1(5) . . ?
C11 C10 C8 119.5(3) . . ?
C13 C10 C8 121.1(3) . . ?
C13 C10 C11 119.4(4) . . ?
C9 C8 C10 122.1(3) . . ?
C7 C8 C10 119.6(3) . . ?
C7 C8 C9 118.2(4) . . ?
C8 C9 H9 118(2) . . ?
C4 C9 C8 119.2(4) . . ?
C4 C9 H9 122(2) . . ?
N12 C11 C10 177.8(4) . . ?
N15 C13 C10 118.3(4) . . ?
N14 C13 N15 118.4(3) . . ?
N14 C13 C10 123.3(3) . . ?
C8 C7 C16 119.9(4) . . ?
C8 C7 C6 120.6(4) . . ?
C6 C7 C16 119.5(4) . . ?
C9 C4 N2 118.3(4) . . ?
C9 C4 C5 123.0(4) . . ?
C5 C4 N2 118.7(4) . . ?
N24 C23 C18 119.1(4) . . ?
N24 C23 C22 123.5(4) . . ?
C18 C23 C22 117.4(5) . . ?
C23 C18 N15 117.6(4) . . ?
C19 C18 N15 120.2(4) . . ?
C19 C18 C23 122.2(4) . . ?
O17 C16 N15 119.7(4) . . ?
O17 C16 C7 123.5(4) . . ?
N15 C16 C7 116.8(3) . . ?
C27 C22 C23 116.1(6) . . ?
C21 C22 C23 119.4(5) . . ?
C21 C22 C27 124.5(6) . . ?
C7 C6 H6 119.4 . . ?
C5 C6 C7 121.2(4) . . ?
C5 C6 H6 119.4 . . ?
C4 C5 H5 121.1 . . ?
C6 C5 C4 117.7(4) . . ?
C6 C5 H5 121.1 . . ?
C18 C19 H19 120.2 . . ?
C18 C19 C20 119.6(5) . . ?
C20 C19 H19 120.2 . . ?
C22 C27 H27 119.4 . . ?
C26 C27 C22 121.3(6) . . ?
C26 C27 H27 119.4 . . ?
C19 C20 H20 120.0 . . ?
C21 C20 C19 119.9(6) . . ?
C21 C20 H20 120.0 . . ?
C22 C21 H21 119.3 . . ?
C20 C21 C22 121.5(5) . . ?
C20 C21 H21 119.3 . . ?
S29 C30 H30A 109.5 . . ?
S29 C30 H30B 109.5 . . ?
S29 C30 H30C 109.5 . . ?
H30A C30 H30B 109.5 . . ?
H30A C30 H30C 109.5 . . ?
H30B C30 H30C 109.5 . . ?
S29 C31 H31A 109.5 . . ?
S29 C31 H31B 109.5 . . ?
S29 C31 H31C 109.5 . . ?
H31A C31 H31B 109.5 . . ?
H31A C31 H31C 109.5 . . ?
H31B C31 H31C 109.5 . . ?
N24 C25 H25 117.7 . . ?
N24 C25 C26 124.5(7) . . ?
C26 C25 H25 117.7 . . ?
C27 C26 C25 118.6(6) . . ?
C27 C26 H26 120.7 . . ?
C25 C26 H26 120.7 . . ?

loop_
_geom_bond_atom_site_label_1
_geom_bond_atom_site_label_2
_geom_bond_distance
_geom_bond_site_symmetry_2
_geom_bond_publ_flag
S29 O28 1.503(4) . ?
S29 C30 1.771(7) . ?
S29 C31 1.766(7) . ?
O17 C16 1.225(4) . ?
N15 C13 1.390(5) . ?
N15 C18 1.456(5) . ?
N15 C16 1.399(5) . ?
N14 H14A 0.8600 . ?
N14 H14B 0.8600 . ?
N14 C13 1.315(5) . ?
N2 O3 1.203(5) . ?
N2 O1 1.219(5) . ?
N2 C4 1.470(6) . ?
N24 C23 1.357(6) . ?
N24 C25 1.314(7) . ?
N12 C11 1.145(5) . ?
C10 C8 1.430(5) . ?
C10 C11 1.406(5) . ?
C10 C13 1.399(5) . ?
C8 C9 1.408(5) . ?
C8 C7 1.400(5) . ?
C9 C4 1.366(5) . ?
C9 H9 1.05(4) . ?
C7 C16 1.466(6) . ?
C7 C6 1.403(6) . ?
C4 C5 1.406(6) . ?
C23 C18 1.406(6) . ?
C23 C22 1.426(6) . ?
C18 C19 1.335(6) . ?
C22 C27 1.399(9) . ?
C22 C21 1.395(9) . ?
C6 H6 0.9300 . ?
C6 C5 1.356(7) . ?
C5 H5 0.9300 . ?
C19 H19 0.9300 . ?
C19 C20 1.434(8) . ?
C27 H27 0.9300 . ?
C27 C26 1.317(11) . ?
C20 H20 0.9300 . ?
C20 C21 1.332(9) . ?
C21 H21 0.9300 . ?
C30 H30A 0.9600 . ?
C30 H30B 0.9600 . ?
C30 H30C 0.9600 . ?
C31 H31A 0.9600 . ?
C31 H31B 0.9600 . ?
C31 H31C 0.9600 . ?
C25 H25 0.9300 . ?
C25 C26 1.418(10) . ?
C26 H26 0.9300 . ?

loop_
_geom_torsion_atom_site_label_1
_geom_torsion_atom_site_label_2
_geom_torsion_atom_site_label_3
_geom_torsion_atom_site_label_4
_geom_torsion
_geom_torsion_site_symmetry_1
_geom_torsion_site_symmetry_2
_geom_torsion_site_symmetry_3
_geom_torsion_site_symmetry_4
_geom_torsion_publ_flag
N15 C18 C19 C20 178.7(5) . . . . ?
N2 C4 C5 C6 -179.1(4) . . . . ?
O3 N2 C4 C9 1.9(6) . . . . ?
O3 N2 C4 C5 -178.1(4) . . . . ?
O1 N2 C4 C9 -177.4(4) . . . . ?
O1 N2 C4 C5 2.6(6) . . . . ?
N24 C23 C18 N15 2.3(6) . . . . ?
N24 C23 C18 C19 -179.6(4) . . . . ?
N24 C23 C22 C27 -1.8(7) . . . . ?
N24 C23 C22 C21 178.8(5) . . . . ?
N24 C25 C26 C27 -0.6(12) . . . . ?
C10 C8 C9 C4 -179.8(3) . . . . ?
C10 C8 C7 C16 0.6(6) . . . . ?
C10 C8 C7 C6 -177.6(4) . . . . ?
C8 C10 C13 N15 -1.0(6) . . . . ?
C8 C10 C13 N14 178.3(4) . . . . ?
C8 C9 C4 N2 178.5(3) . . . . ?
C8 C9 C4 C5 -1.5(6) . . . . ?
C8 C7 C16 O17 178.2(4) . . . . ?
C8 C7 C16 N15 -1.1(6) . . . . ?
C8 C7 C6 C5 -3.7(7) . . . . ?
C9 C8 C7 C16 -178.7(4) . . . . ?
C9 C8 C7 C6 3.0(6) . . . . ?
C9 C4 C5 C6 0.9(7) . . . . ?
C11 C10 C8 C9 -0.6(6) . . . . ?
C11 C10 C8 C7 -179.9(4) . . . . ?
C11 C10 C13 N15 179.4(3) . . . . ?
C11 C10 C13 N14 -1.3(6) . . . . ?
C13 N15 C18 C23 -92.1(5) . . . . ?
C13 N15 C18 C19 89.8(5) . . . . ?
C13 N15 C16 O17 -178.8(3) . . . . ?
C13 N15 C16 C7 0.6(6) . . . . ?
C13 C10 C8 C9 179.8(4) . . . . ?
C13 C10 C8 C7 0.5(6) . . . . ?
C7 C8 C9 C4 -0.5(6) . . . . ?
C7 C6 C5 C4 1.7(7) . . . . ?
C23 N24 C25 C26 1.0(10) . . . . ?
C23 C18 C19 C20 0.7(8) . . . . ?
C23 C22 C27 C26 2.3(9) . . . . ?
C23 C22 C21 C20 0.8(8) . . . . ?
C18 N15 C13 N14 -3.8(6) . . . . ?
C18 N15 C13 C10 175.6(3) . . . . ?
C18 N15 C16 O17 6.0(6) . . . . ?
C18 N15 C16 C7 -174.6(3) . . . . ?
C18 C23 C22 C27 178.9(4) . . . . ?
C18 C23 C22 C21 -0.5(7) . . . . ?
C18 C19 C20 C21 -0.4(9) . . . . ?
C16 N15 C13 N14 -178.9(4) . . . . ?
C16 N15 C13 C10 0.5(6) . . . . ?
C16 N15 C18 C23 83.4(5) . . . . ?
C16 N15 C18 C19 -94.7(5) . . . . ?
C16 C7 C6 C5 178.0(4) . . . . ?
C22 C23 C18 N15 -178.3(3) . . . . ?
C22 C23 C18 C19 -0.2(7) . . . . ?
C22 C27 C26 C25 -1.2(11) . . . . ?
C6 C7 C16 O17 -3.5(7) . . . . ?
C6 C7 C16 N15 177.2(4) . . . . ?
C19 C20 C21 C22 -0.3(9) . . . . ?
C27 C22 C21 C20 -178.5(6) . . . . ?
C21 C22 C27 C26 -178.4(7) . . . . ?
C25 N24 C23 C18 179.5(5) . . . . ?
C25 N24 C23 C22 0.2(7) . . . . ?
